data_2022440
loop_
_publ_author_name
'Peloquin, Andrew J.'
'Ragusa, Arianna C.'
'McMillen, Colin D.'
'Pennington, William T.'

_publ_section_title
;
 The reaction of thiourea and 1,3-dimethylthiourea towards organoiodines:
 oxidative bond formation and halogen bonding
;
_journal_coeditor_code VP3021
_journal_issue 10
_journal_name_full 'Acta Crystallographica Section C'
_journal_page_first
;
;
_journal_paper_doi 10.1107/S205322962100869X
_journal_volume 77
_journal_year 2021
_chemical_formula_iupac 'C6 F4 I2, C3 H8 N2 S'
_chemical_formula_moiety 'C6 F4 I2, C3 H8 N2 S'
_chemical_formula_sum 'C9 H8 F4 I2 N2 S'
_chemical_formula_weight 506.03
_chemical_name_systematic
;
1,3-Dimethylthiourea--1,3-diiodo-2,4,5,6-tetrafluorobenzene (1/1)
;
_space_group_crystal_system triclinic
_space_group_IT_number 2
_space_group_name_Hall '-P 1'
_space_group_name_H-M_alt 'P -1'
_atom_sites_solution_hydrogens mixed
_atom_sites_solution_primary dual
_atom_sites_solution_secondary difmap
_audit_creation_method
;
Olex2 1.3
(compiled 2020.11.12 svn.r5f609507 for OlexSys, GUI svn.r6272)
;
_cell_angle_alpha 83.922(3)
_cell_angle_beta 76.598(3)
_cell_angle_gamma 69.092(3)
_cell_formula_units_Z 2
_cell_length_a 7.1432(6)
_cell_length_b 7.8452(6)
_cell_length_c 13.7688(12)
_cell_measurement_reflns_used 9938
_cell_measurement_temperature 100(2)
_cell_measurement_theta_max 28.357
_cell_measurement_theta_min 2.780
_cell_volume 700.94(10)
_computing_cell_refinement
;
SAINT (Bruker, 2017)
;
_computing_data_collection
;
APEX3 (Bruker, 2017)
;
_computing_data_reduction
;
SAINT (Bruker, 2017)
;
_computing_molecular_graphics
;
Mercury (Macrae <i>et al.</i>, 2020)
;
_computing_publication_material
;
publCIF (Westrip, 2010) and OLEX2 (Dolomanov <i>et al.</i>,
2009)
;
_computing_structure_refinement
;
SHELXL2018 (Sheldrick, 2015<i>b</i>)
;
_computing_structure_solution
;
SHELXT2018 (Sheldrick, 2015<i>a</i>)
;
_diffrn_ambient_temperature 100.0
_diffrn_measured_fraction_theta_full 0.998
_diffrn_measured_fraction_theta_max 0.993
_diffrn_measurement_device_type 'Bruker D8 Venture Photon 2'
_diffrn_measurement_method '\f and \w scans'
_diffrn_radiation_type MoK\a
_diffrn_radiation_wavelength 0.71073
_diffrn_reflns_av_R_equivalents 0.0283
_diffrn_reflns_av_unetI/netI 0.0250
_diffrn_reflns_limit_h_max 9
_diffrn_reflns_limit_h_min -9
_diffrn_reflns_limit_k_max 10
_diffrn_reflns_limit_k_min -10
_diffrn_reflns_limit_l_max 18
_diffrn_reflns_limit_l_min -18
_diffrn_reflns_number 13521
_diffrn_reflns_theta_full 25.242
_diffrn_reflns_theta_max 28.373
_diffrn_reflns_theta_min 2.780
_diffrn_source 'Incoatec I\mS'
_diffrn_source_current 1.0
_diffrn_source_power 0.05
_diffrn_source_voltage 50.0
_exptl_absorpt_coefficient_mu 4.664
_exptl_absorpt_correction_T_max 0.7457
_exptl_absorpt_correction_T_min 0.5846
_exptl_absorpt_correction_type multi-scan
_exptl_absorpt_process_details
;
(SADABS; Bruker, 2017)
;
_exptl_crystal_colour colourless
_exptl_crystal_density_diffrn 2.398
_exptl_crystal_density_method 'not measured'
_exptl_crystal_description plate
_exptl_crystal_F_000 468
_exptl_crystal_size_max 0.207
_exptl_crystal_size_mid 0.133
_exptl_crystal_size_min 0.021
_refine_diff_density_max 0.816
_refine_diff_density_min -0.765
_refine_ls_extinction_method none
_refine_ls_goodness_of_fit_ref 1.272
_refine_ls_hydrogen_treatment mixed
_refine_ls_matrix_type full
_refine_ls_number_parameters 173
_refine_ls_number_reflns 3503
_refine_ls_number_restraints 0
_refine_ls_restrained_S_all 1.272
_refine_ls_R_factor_all 0.0274
_refine_ls_R_factor_gt 0.0205
_refine_ls_shift/su_max 0.001
_refine_ls_shift/su_mean 0.000
_refine_ls_structure_factor_coef Fsqd
_refine_ls_weighting_details 'w=1/[\s^2^(Fo^2^)+0.9448P] where P=(Fo^2^+2Fc^2^)/3'
_refine_ls_weighting_scheme calc
_refine_ls_wR_factor_gt 0.0419
_refine_ls_wR_factor_ref 0.0469
_reflns_number_gt 3065
_reflns_number_total 3503
_reflns_threshold_expression 'I > 2\s(I)'
_cod_data_source_file vp3021sup1.cif
_cod_data_source_block 3
_cod_database_code 2022440
_shelx_space_group_comment
;
The symmetry employed for this shelxl refinement is uniquely defined
by the following loop, which should always be used as a source of
symmetry information in preference to the above space-group names.
They are only intended as comments.
;
_shelx_estimated_absorpt_t_min 0.445
_shelx_estimated_absorpt_t_max 0.908

loop_
_space_group_symop_operation_xyz
'x, y, z'
'-x, -y, -z'

loop_
_atom_site_type_symbol
_atom_site_label
_atom_site_fract_x
_atom_site_fract_y
_atom_site_fract_z
_atom_site_U_iso_or_equiv
_atom_site_adp_type
_atom_site_calc_flag
_atom_site_occupancy
_atom_site_disorder_assembly
_atom_site_disorder_group
I I1 0.59583(3) 0.62999(3) 0.69302(2) 0.01779(5) Uani d 1 . .
I I2 0.78968(3) 0.80193(3) 0.25003(2) 0.01946(5) Uani d 1 . .
F F1 0.6682(3) 0.8398(2) 0.48582(14) 0.0249(4) Uani d 1 . .
F F2 0.9205(3) 0.3655(2) 0.25585(13) 0.0210(4) Uani d 1 . .
F F3 0.9085(3) 0.1207(2) 0.40756(14) 0.0279(4) Uani d 1 . .
F F4 0.7691(3) 0.2312(2) 0.59777(14) 0.0272(4) Uani d 1 . .
C C1 0.7160(4) 0.5396(4) 0.5463(2) 0.0164(6) Uani d 1 . .
C C2 0.7272(4) 0.6621(4) 0.4659(2) 0.0175(6) Uani d 1 . .
C C3 0.7939(4) 0.6081(4) 0.3677(2) 0.0165(6) Uani d 1 . .
C C4 0.8555(4) 0.4253(4) 0.3496(2) 0.0165(5) Uani d 1 . .
C C5 0.8503(4) 0.2976(4) 0.4272(2) 0.0185(6) Uani d 1 . .
C C6 0.7794(4) 0.3564(4) 0.5242(2) 0.0176(6) Uani d 1 . .
S S1 0.70630(10) 0.17301(10) 1.09889(5) 0.01806(14) Uani d 1 . .
N N1 0.7832(4) 0.0555(3) 0.91559(19) 0.0167(5) Uani d 1 . .
H H1N1 0.899(5) 0.002(4) 0.926(3) 0.014(8) Uiso d 1 . .
N N2 0.4593(4) 0.2538(3) 0.9684(2) 0.0187(5) Uani d 1 . .
H H1N2 0.442(5) 0.243(5) 0.911(3) 0.021(9) Uiso d 1 . .
C C7 0.6445(4) 0.1598(4) 0.9874(2) 0.0149(5) Uani d 1 . .
C C9 0.7500(4) 0.0439(4) 0.8165(2) 0.0199(6) Uani d 1 . .
H H2A 0.644886 -0.011572 0.821804 0.030 Uiso calc 1 . .
H H2B 0.878296 -0.031181 0.774686 0.030 Uiso calc 1 . .
H H2C 0.704606 0.166711 0.786381 0.030 Uiso calc 1 . .
C C8 0.2879(4) 0.3777(4) 1.0364(2) 0.0245(7) Uani d 1 . .
H H3A 0.224094 0.306624 1.087309 0.037 Uiso calc 1 . .
H H3B 0.186574 0.456251 0.998730 0.037 Uiso calc 1 . .
H H3C 0.337939 0.453344 1.068782 0.037 Uiso calc 1 . .

loop_
_atom_site_aniso_label
_atom_site_aniso_U_11
_atom_site_aniso_U_22
_atom_site_aniso_U_33
_atom_site_aniso_U_12
_atom_site_aniso_U_13
_atom_site_aniso_U_23
I1 0.01489(9) 0.02297(10) 0.01382(10) -0.00421(7) -0.00178(7) -0.00423(7)
I2 0.02072(9) 0.02260(10) 0.01641(10) -0.00924(7) -0.00519(7) 0.00306(7)
F1 0.0331(10) 0.0160(8) 0.0223(10) -0.0058(7) -0.0023(8) -0.0038(7)
F2 0.0225(8) 0.0246(9) 0.0133(9) -0.0058(7) -0.0003(7) -0.0061(7)
F3 0.0394(11) 0.0144(8) 0.0238(10) -0.0028(7) -0.0033(8) -0.0054(7)
F4 0.0384(10) 0.0203(9) 0.0168(9) -0.0054(8) -0.0038(8) 0.0045(7)
C1 0.0120(12) 0.0205(14) 0.0142(14) -0.0027(10) -0.0014(10) -0.0035(11)
C2 0.0142(12) 0.0165(13) 0.0199(15) -0.0022(10) -0.0043(11) -0.0020(11)
C3 0.0134(12) 0.0200(14) 0.0155(14) -0.0056(10) -0.0035(10) 0.0025(11)
C4 0.0123(12) 0.0217(14) 0.0139(14) -0.0037(10) -0.0017(10) -0.0035(11)
C5 0.0150(12) 0.0170(13) 0.0212(15) -0.0026(10) -0.0025(11) -0.0041(11)
C6 0.0162(12) 0.0198(14) 0.0143(14) -0.0038(10) -0.0034(11) 0.0020(11)
S1 0.0167(3) 0.0217(3) 0.0123(3) -0.0022(3) -0.0032(3) -0.0008(3)
N1 0.0127(11) 0.0194(12) 0.0159(12) -0.0028(9) -0.0033(9) -0.0005(9)
N2 0.0156(11) 0.0219(13) 0.0150(13) -0.0007(9) -0.0046(10) -0.0022(10)
C7 0.0160(12) 0.0147(13) 0.0147(13) -0.0064(10) -0.0041(10) 0.0025(10)
C9 0.0191(13) 0.0235(15) 0.0162(15) -0.0061(11) -0.0019(11) -0.0054(12)
C8 0.0174(13) 0.0241(15) 0.0224(16) 0.0027(11) -0.0008(12) -0.0017(12)

loop_
_atom_type_symbol
_atom_type_description
_atom_type_scat_dispersion_real
_atom_type_scat_dispersion_imag
_atom_type_scat_source
C C 0.0033 0.0016 'International Tables Vol C Tables 4.2.6.8 and 6.1.1.4'
H H 0.0000 0.0000 'International Tables Vol C Tables 4.2.6.8 and 6.1.1.4'
F F 0.0171 0.0103 'International Tables Vol C Tables 4.2.6.8 and 6.1.1.4'
I I -0.4742 1.8119 'International Tables Vol C Tables 4.2.6.8 and 6.1.1.4'
N N 0.0061 0.0033 'International Tables Vol C Tables 4.2.6.8 and 6.1.1.4'
S S 0.1246 0.1234 'International Tables Vol C Tables 4.2.6.8 and 6.1.1.4'

loop_
_geom_angle_atom_site_label_1
_geom_angle_atom_site_label_2
_geom_angle_atom_site_label_3
_geom_angle_site_symmetry_1
_geom_angle_site_symmetry_3
_geom_angle
_geom_angle_publ_flag
C2 C1 I1 . . 121.3(2) ?
C6 C1 I1 . . 121.6(2) ?
C6 C1 C2 . . 117.0(3) ?
F1 C2 C1 . . 117.9(3) ?
F1 C2 C3 . . 119.4(3) ?
C3 C2 C1 . . 122.7(3) ?
C2 C3 I2 . . 120.6(2) ?
C4 C3 I2 . . 121.2(2) ?
C4 C3 C2 . . 118.1(3) ?
F2 C4 C3 . . 120.6(3) ?
F2 C4 C5 . . 118.1(3) ?
C3 C4 C5 . . 121.3(3) ?
F3 C5 C4 . . 120.2(3) ?
F3 C5 C6 . . 120.7(3) ?
C6 C5 C4 . . 119.1(3) ?
F4 C6 C1 . . 120.2(3) ?
F4 C6 C5 . . 118.1(3) ?
C5 C6 C1 . . 121.7(3) ?
C7 N1 H1N1 . . 117(2) ?
C7 N1 C9 . . 124.5(2) ?
C9 N1 H1N1 . . 118(2) ?
C7 N2 H1N2 . . 117(2) ?
C7 N2 C8 . . 125.9(3) ?
C8 N2 H1N2 . . 118(2) ?
N1 C7 S1 . . 120.3(2) ?
N1 C7 N2 . . 117.4(3) ?
N2 C7 S1 . . 122.3(2) ?
N1 C9 H2A . . 109.5 ?
N1 C9 H2B . . 109.5 ?
N1 C9 H2C . . 109.5 ?
H2A C9 H2B . . 109.5 ?
H2A C9 H2C . . 109.5 ?
H2B C9 H2C . . 109.5 ?
N2 C8 H3A . . 109.5 ?
N2 C8 H3B . . 109.5 ?
N2 C8 H3C . . 109.5 ?
H3A C8 H3B . . 109.5 ?
H3A C8 H3C . . 109.5 ?
H3B C8 H3C . . 109.5 ?

loop_
_geom_bond_atom_site_label_1
_geom_bond_atom_site_label_2
_geom_bond_site_symmetry_2
_geom_bond_distance
_geom_bond_publ_flag
I1 C1 . 2.095(3) ?
I2 C3 . 2.099(3) ?
F1 C2 . 1.343(3) ?
F2 C4 . 1.340(3) ?
F3 C5 . 1.337(3) ?
F4 C6 . 1.342(3) ?
C1 C2 . 1.394(4) ?
C1 C6 . 1.389(4) ?
C2 C3 . 1.383(4) ?
C3 C4 . 1.374(4) ?
C4 C5 . 1.388(4) ?
C5 C6 . 1.380(4) ?
S1 C7 . 1.715(3) ?
N1 H1N1 . 0.82(3) ?
N1 C7 . 1.330(4) ?
N1 C9 . 1.455(4) ?
N2 H1N2 . 0.85(4) ?
N2 C7 . 1.337(3) ?
N2 C8 . 1.460(4) ?
C9 H2A . 0.9800 ?
C9 H2B . 0.9800 ?
C9 H2C . 0.9800 ?
C8 H3A . 0.9800 ?
C8 H3B . 0.9800 ?
C8 H3C . 0.9800 ?

loop_
_geom_hbond_atom_site_label_D
_geom_hbond_atom_site_label_H
_geom_hbond_atom_site_label_A
_geom_hbond_site_symmetry_A
_geom_hbond_distance_DH
_geom_hbond_distance_HA
_geom_hbond_distance_DA
_geom_hbond_angle_DHA
N1 H1N1 S1 2_757 0.82(3) 2.61(3) 3.409(2) 163(3)
N2 H1N2 I2 2_666 0.85(4) 3.17(4) 3.964(3) 157(3)
C9 H2A I2 2_666 0.98 3.28 3.904(3) 123.3
C9 H2B F2 2_756 0.98 2.53 3.323(3) 138.3
C9 H2B F3 2_756 0.98 2.64 3.499(3) 147.1
C9 H2C F4 . 0.98 2.56 3.204(4) 123.4

loop_
_geom_torsion_atom_site_label_1
_geom_torsion_atom_site_label_2
_geom_torsion_atom_site_label_3
_geom_torsion_atom_site_label_4
_geom_torsion_site_symmetry_1
_geom_torsion_site_symmetry_2
_geom_torsion_site_symmetry_3
_geom_torsion_site_symmetry_4
_geom_torsion
_geom_torsion_publ_flag
I1 C1 C2 F1 . . . . 3.4(3) ?
I1 C1 C2 C3 . . . . -175.9(2) ?
I1 C1 C6 F4 . . . . -1.5(4) ?
I1 C1 C6 C5 . . . . 177.1(2) ?
I2 C3 C4 F2 . . . . 2.0(4) ?
I2 C3 C4 C5 . . . . -177.3(2) ?
F1 C2 C3 I2 . . . . -3.0(4) ?
F1 C2 C3 C4 . . . . 179.3(2) ?
F2 C4 C5 F3 . . . . -0.2(4) ?
F2 C4 C5 C6 . . . . -178.5(2) ?
F3 C5 C6 F4 . . . . -0.6(4) ?
F3 C5 C6 C1 . . . . -179.3(3) ?
C1 C2 C3 I2 . . . . 176.2(2) ?
C1 C2 C3 C4 . . . . -1.5(4) ?
C2 C1 C6 F4 . . . . -178.7(2) ?
C2 C1 C6 C5 . . . . 0.0(4) ?
C2 C3 C4 F2 . . . . 179.7(2) ?
C2 C3 C4 C5 . . . . 0.4(4) ?
C3 C4 C5 F3 . . . . 179.1(2) ?
C3 C4 C5 C6 . . . . 0.8(4) ?
C4 C5 C6 F4 . . . . 177.7(3) ?
C4 C5 C6 C1 . . . . -1.0(4) ?
C6 C1 C2 F1 . . . . -179.5(2) ?
C6 C1 C2 C3 . . . . 1.3(4) ?
C9 N1 C7 S1 . . . . -176.0(2) ?
C9 N1 C7 N2 . . . . 3.2(4) ?
C8 N2 C7 S1 . . . . 0.2(4) ?
C8 N2 C7 N1 . . . . -178.9(3) ?

_cod_database_fobs_code 2022440
